data_4510555
loop_
_publ_author_name
'Liu, Lu'
'Ding, Jie'
'Huang, Chao'
'Li, Ming'
'Hou, Hongwei'
'Fan, Yaoting'

_publ_section_title
;
 Polynuclear CdIIPolymers: Crystal Structures, Topologies, and the
 Photodegradation for Organic Dye Contaminants
;
_journal_issue 6
_journal_name_full 'Crystal Growth &amp; Design'
_journal_page_first 3035
_journal_paper_doi 10.1021/cg500295r
_journal_volume 14
_journal_year 2014
_chemical_formula_moiety 'C64 H48 Cd3 N4 O14, 2(O)'
_chemical_formula_sum 'C64 H57 Cd3 N4 O16.5'
_chemical_formula_weight 1483.34
_chemical_name_systematic
; 
 ? 
;
_space_group_IT_number 2
_symmetry_cell_setting triclinic
_symmetry_space_group_name_Hall '-P 1'
_symmetry_space_group_name_H-M 'P -1'
_atom_sites_solution_hydrogens geom
_atom_sites_solution_primary direct
_atom_sites_solution_secondary difmap
_audit_creation_method SHELXL-97
_cell_angle_alpha 75.25(3)
_cell_angle_beta 85.51(3)
_cell_angle_gamma 69.00(3)
_cell_formula_units_Z 2
_cell_length_a 13.968(3)
_cell_length_b 14.611(3)
_cell_length_c 20.566(4)
_cell_measurement_temperature 293(2)
_cell_volume 3788.9(16)
_computing_structure_refinement 'SHELXL-97 (Sheldrick, 1997)'
_computing_structure_solution 'SHELXS-97 (Sheldrick, 1990)'
_diffrn_ambient_temperature 293(2)
_diffrn_measured_fraction_theta_full 0.996
_diffrn_measured_fraction_theta_max 0.996
_diffrn_radiation_monochromator graphite
_diffrn_radiation_source 'fine-focus sealed tube'
_diffrn_radiation_type MoK\a
_diffrn_radiation_wavelength 0.71073
_diffrn_reflns_av_R_equivalents 0.0641
_diffrn_reflns_av_sigmaI/netI 0.0969
_diffrn_reflns_limit_h_max 16
_diffrn_reflns_limit_h_min -16
_diffrn_reflns_limit_k_max 17
_diffrn_reflns_limit_k_min -16
_diffrn_reflns_limit_l_max 23
_diffrn_reflns_limit_l_min -24
_diffrn_reflns_number 32224
_diffrn_reflns_theta_full 25.00
_diffrn_reflns_theta_max 25.00
_diffrn_reflns_theta_min 1.86
_exptl_absorpt_coefficient_mu 0.893
_exptl_absorpt_correction_T_max 0.8776
_exptl_absorpt_correction_T_min 0.8277
_exptl_absorpt_correction_type multi-scan
_exptl_absorpt_process_details sadabas
_exptl_crystal_density_diffrn 1.285
_exptl_crystal_density_method 'not measured'
_exptl_crystal_F_000 1490
_exptl_crystal_size_max 0.22
_exptl_crystal_size_mid 0.19
_exptl_crystal_size_min 0.15
_refine_diff_density_max 0.960
_refine_diff_density_min -0.511
_refine_diff_density_rms 0.103
_refine_ls_extinction_method none
_refine_ls_goodness_of_fit_ref 1.055
_refine_ls_hydrogen_treatment mixed
_refine_ls_matrix_type full
_refine_ls_number_parameters 789
_refine_ls_number_reflns 13315
_refine_ls_number_restraints 0
_refine_ls_restrained_S_all 1.055
_refine_ls_R_factor_all 0.1090
_refine_ls_R_factor_gt 0.0692
_refine_ls_shift/su_max 0.001
_refine_ls_shift/su_mean 0.000
_refine_ls_structure_factor_coef Fsqd
_refine_ls_weighting_details 'calc w=1/[\s^2^(Fo^2^)+(0.0794P)^2^+2.4416P] where P=(Fo^2^+2Fc^2^)/3'
_refine_ls_weighting_scheme calc
_refine_ls_wR_factor_gt 0.1765
_refine_ls_wR_factor_ref 0.2010
_reflns_number_gt 8652
_reflns_number_total 13315
_reflns_threshold_expression >2sigma(I)
_cod_data_source_file cg500295r_si_002.cif
_cod_data_source_block complex_2
_cod_depositor_comments 'Adding full bibliography for 4510554--4510557.cif.'
_cod_original_cell_volume 3789.0(13)
_cod_original_formula_sum 'C64 H57 Cd3 N4 O16.50'
_cod_database_code 4510555

loop_
_symmetry_equiv_pos_as_xyz
'x, y, z'
'-x, -y, -z'

loop_
_atom_site_label
_atom_site_type_symbol
_atom_site_fract_x
_atom_site_fract_y
_atom_site_fract_z
_atom_site_U_iso_or_equiv
_atom_site_adp_type
_atom_site_occupancy
_atom_site_symmetry_multiplicity
_atom_site_calc_flag
_atom_site_refinement_flags
Cd1 Cd 0.47019(4) 0.26607(4) 0.95945(3) 0.04530(19) Uani 1 1 d .
Cd2 Cd 1.00972(4) 0.23957(4) 0.55974(3) 0.04470(19) Uani 1 1 d .
Cd3 Cd 1.0000 0.5000 0.5000 0.0489(2) Uani 1 2 d S
Cd4 Cd 0.5000 0.0000 1.0000 0.0631(3) Uani 1 2 d S
O1 O 0.3707(4) 0.1540(4) 0.9551(3) 0.0594(15) Uani 1 1 d .
O2 O 0.3093(4) 0.2881(4) 0.9938(3) 0.0633(17) Uani 1 1 d .
O3 O 0.4370(5) 0.3608(4) 0.8459(3) 0.0663(17) Uani 1 1 d .
O4 O 0.5671(5) 0.2192(5) 0.8713(3) 0.0760(19) Uani 1 1 d .
O5 O 0.5685(6) 0.0173(6) 0.8958(4) 0.109(3) Uani 1 1 d .
O6 O 0.9758(5) 0.4852(4) 0.6118(3) 0.0696(17) Uani 1 1 d .
O7 O 0.9010(4) 0.4082(4) 0.5022(3) 0.0465(13) Uani 1 1 d .
O8 O 0.8609(5) 0.4556(5) 0.3931(3) 0.0763(19) Uani 1 1 d .
O9 O 0.1915(4) 0.1782(4) 0.5771(3) 0.0610(16) Uani 1 1 d .
O10 O 0.1160(4) 0.3334(4) 0.5209(3) 0.0580(15) Uani 1 1 d .
O11 O -0.0311(5) 0.2934(4) 0.6581(3) 0.0682(18) Uani 1 1 d .
O12 O -0.0308(5) 0.1447(5) 0.6597(3) 0.0649(17) Uani 1 1 d .
O13 O -0.4276(4) 0.1043(4) 1.0189(3) 0.0505(14) Uani 1 1 d .
O14 O -0.3859(5) 0.0534(5) 1.1264(3) 0.0748(19) Uani 1 1 d .
O15 O 0.7287(14) 0.5448(16) 0.7111(7) 0.423(16) Uani 1 1 d .
O16 O 0.753(2) 0.901(3) 0.7863(15) 0.64(3) Uani 1 1 d .
N1 N 0.5335(5) 0.3361(4) 1.0212(3) 0.0407(14) Uani 1 1 d .
N2 N 0.5627(5) 0.3839(5) 1.1099(3) 0.0508(17) Uani 1 1 d .
N3 N 0.9540(5) 0.1299(5) 1.3934(3) 0.0457(16) Uani 1 1 d .
N4 N 0.9628(5) 0.1748(4) 1.4873(3) 0.0431(15) Uani 1 1 d .
C1 C 0.5141(7) 0.2971(7) 0.8293(4) 0.055(2) Uani 1 1 d .
C2 C 0.5413(6) 0.3107(6) 0.7569(4) 0.0441(18) Uani 1 1 d .
C3 C 0.4760(6) 0.3769(6) 0.7060(4) 0.056(2) Uani 1 1 d .
H3 H 0.4113 0.4179 0.7161 0.067 Uiso 1 1 calc R
C4 C 0.5049(6) 0.3837(5) 0.6391(4) 0.0477(19) Uani 1 1 d .
H4 H 0.4583 0.4271 0.6051 0.057 Uiso 1 1 calc R
C5 C 0.6001(6) 0.3278(6) 0.6229(4) 0.0426(18) Uani 1 1 d .
C6 C 0.6684(6) 0.2614(6) 0.6746(4) 0.058(2) Uani 1 1 d .
H6 H 0.7343 0.2232 0.6643 0.070 Uiso 1 1 calc R
C7 C 0.6393(7) 0.2524(7) 0.7395(4) 0.063(2) Uani 1 1 d .
H7 H 0.6850 0.2065 0.7732 0.076 Uiso 1 1 calc R
C8 C 0.6352(5) 0.3383(5) 0.5511(4) 0.0415(18) Uani 1 1 d .
C9 C 0.7232(6) 0.3631(5) 0.5335(4) 0.0408(18) Uani 1 1 d .
H9 H 0.7609 0.3671 0.5673 0.049 Uiso 1 1 calc R
C10 C 0.7558(5) 0.3816(5) 0.4693(3) 0.0385(17) Uani 1 1 d .
C11 C 0.8452(6) 0.4168(6) 0.4525(4) 0.0459(19) Uani 1 1 d .
C12 C 0.7045(6) 0.3697(6) 0.4194(4) 0.0442(18) Uani 1 1 d .
H12 H 0.7278 0.3786 0.3755 0.053 Uiso 1 1 calc R
C13 C 0.6189(6) 0.3444(6) 0.4354(4) 0.0474(19) Uani 1 1 d .
H13 H 0.5838 0.3380 0.4012 0.057 Uiso 1 1 calc R
C14 C 0.5821(5) 0.3278(5) 0.5005(4) 0.0406(17) Uani 1 1 d .
C15 C 0.4827(5) 0.3086(6) 0.5132(4) 0.0415(18) Uani 1 1 d .
C16 C 0.3969(6) 0.3754(6) 0.4763(4) 0.054(2) Uani 1 1 d .
H16 H 0.4020 0.4306 0.4436 0.064 Uiso 1 1 calc R
C17 C 0.3038(6) 0.3622(6) 0.4870(4) 0.056(2) Uani 1 1 d .
H17 H 0.2461 0.4090 0.4625 0.067 Uiso 1 1 calc R
C18 C 0.2962(6) 0.2784(6) 0.5346(4) 0.0448(18) Uani 1 1 d .
C19 C 0.3824(6) 0.2092(6) 0.5705(4) 0.057(2) Uani 1 1 d .
H19 H 0.3780 0.1524 0.6018 0.069 Uiso 1 1 calc R
C20 C 0.4756(6) 0.2240(6) 0.5599(4) 0.054(2) Uani 1 1 d .
H20 H 0.5336 0.1771 0.5842 0.064 Uiso 1 1 calc R
C21 C 0.1967(6) 0.2609(6) 0.5462(4) 0.0438(18) Uani 1 1 d .
C22 C 0.2979(6) 0.2155(6) 0.9788(4) 0.0449(19) Uani 1 1 d .
C23 C 0.1959(5) 0.2024(6) 0.9897(4) 0.0428(18) Uani 1 1 d .
C24 C 0.1762(6) 0.1318(6) 0.9644(4) 0.049(2) Uani 1 1 d .
H24 H 0.2271 0.0921 0.9410 0.058 Uiso 1 1 calc R
C25 C 0.0830(5) 0.1195(5) 0.9732(4) 0.0423(18) Uani 1 1 d .
H25 H 0.0718 0.0713 0.9558 0.051 Uiso 1 1 calc R
C26 C 0.0049(5) 0.1771(5) 1.0074(4) 0.0417(18) Uani 1 1 d .
C27 C 0.0250(6) 0.2489(7) 1.0317(5) 0.064(2) Uani 1 1 d .
H27 H -0.0263 0.2900 1.0540 0.077 Uiso 1 1 calc R
C28 C 0.1203(6) 0.2608(6) 1.0234(4) 0.056(2) Uani 1 1 d .
H28 H 0.1323 0.3085 1.0409 0.067 Uiso 1 1 calc R
C29 C -0.0941(5) 0.1601(5) 1.0206(4) 0.0368(16) Uani 1 1 d .
C30 C -0.1288(6) 0.1454(6) 1.0862(4) 0.050(2) Uani 1 1 d .
H30 H -0.0924 0.1513 1.1199 0.060 Uiso 1 1 calc R
C31 C -0.2160(6) 0.1222(6) 1.1020(4) 0.050(2) Uani 1 1 d .
H31 H -0.2368 0.1100 1.1464 0.060 Uiso 1 1 calc R
C32 C -0.2735(5) 0.1169(5) 1.0517(4) 0.0370(16) Uani 1 1 d .
C33 C -0.3708(6) 0.0908(6) 1.0686(4) 0.0467(19) Uani 1 1 d .
C34 C -0.2418(5) 0.1331(5) 0.9863(3) 0.0372(17) Uani 1 1 d .
H34 H -0.2809 0.1303 0.9527 0.045 Uiso 1 1 calc R
C35 C -0.1514(5) 0.1538(5) 0.9694(3) 0.0367(16) Uani 1 1 d .
C36 C -0.1210(5) 0.1691(5) 0.8975(3) 0.0356(16) Uani 1 1 d .
C37 C -0.1151(6) 0.0982(6) 0.8619(4) 0.0478(19) Uani 1 1 d .
H37 H -0.1297 0.0407 0.8835 0.057 Uiso 1 1 calc R
C38 C -0.0878(6) 0.1115(6) 0.7949(4) 0.0460(19) Uani 1 1 d .
H38 H -0.0835 0.0625 0.7723 0.055 Uiso 1 1 calc R
C39 C -0.0672(5) 0.1954(5) 0.7617(4) 0.0397(17) Uani 1 1 d .
C40 C -0.0737(6) 0.2664(5) 0.7973(4) 0.047(2) Uani 1 1 d .
H40 H -0.0598 0.3242 0.7753 0.057 Uiso 1 1 calc R
C41 C -0.1000(6) 0.2543(6) 0.8641(4) 0.0468(19) Uani 1 1 d .
H41 H -0.1035 0.3032 0.8865 0.056 Uiso 1 1 calc R
C42 C -0.0400(6) 0.2112(6) 0.6892(4) 0.0459(19) Uani 1 1 d .
C43 C 0.4374(6) 0.2928(6) 1.1264(4) 0.058(2) Uani 1 1 d .
H43A H 0.3784 0.3070 1.0994 0.088 Uiso 1 1 calc R
H43B H 0.4163 0.3219 1.1644 0.088 Uiso 1 1 calc R
H43C H 0.4706 0.2210 1.1418 0.088 Uiso 1 1 calc R
C44 C 0.5110(6) 0.3377(5) 1.0850(4) 0.0467(19) Uani 1 1 d .
C45 C 0.6066(5) 0.3822(5) 1.0021(4) 0.0423(18) Uani 1 1 d .
C46 C 0.6543(6) 0.3985(6) 0.9423(4) 0.052(2) Uani 1 1 d .
H46 H 0.6435 0.3761 0.9060 0.062 Uiso 1 1 calc R
C47 C 0.7196(6) 0.4504(6) 0.9395(5) 0.062(2) Uani 1 1 d .
H47 H 0.7523 0.4660 0.8992 0.075 Uiso 1 1 calc R
C48 C 0.7388(6) 0.4808(7) 0.9947(5) 0.066(3) Uani 1 1 d .
H48 H 0.7867 0.5124 0.9908 0.080 Uiso 1 1 calc R
C49 C 0.6904(7) 0.4658(6) 1.0530(5) 0.058(2) Uani 1 1 d .
H49 H 0.7013 0.4895 1.0887 0.070 Uiso 1 1 calc R
C50 C 0.6237(6) 0.4136(6) 1.0583(4) 0.048(2) Uani 1 1 d .
C51 C 0.5506(7) 0.4063(6) 1.1754(4) 0.064(2) Uani 1 1 d .
H51A H 0.4797 0.4200 1.1889 0.077 Uiso 1 1 calc R
H51B H 0.5665 0.4666 1.1724 0.077 Uiso 1 1 calc R
C52 C 0.6203(8) 0.3189(7) 1.2288(4) 0.073(3) Uani 1 1 d .
H52A H 0.5977 0.3306 1.2727 0.087 Uiso 1 1 calc R
H52B H 0.6111 0.2571 1.2264 0.087 Uiso 1 1 calc R
C53 C 0.7316(7) 0.3029(8) 1.2236(4) 0.072(3) Uani 1 1 d .
H53A H 0.7415 0.3639 1.2271 0.087 Uiso 1 1 calc R
H53B H 0.7545 0.2920 1.1795 0.087 Uiso 1 1 calc R
C54 C 0.7973(8) 0.2154(7) 1.2761(5) 0.079(3) Uani 1 1 d .
H54A H 0.7715 0.2247 1.3200 0.095 Uiso 1 1 calc R
H54B H 0.7896 0.1542 1.2710 0.095 Uiso 1 1 calc R
C55 C 0.9061(9) 0.2007(8) 1.2745(5) 0.087(3) Uani 1 1 d .
H55A H 0.9133 0.2620 1.2799 0.105 Uiso 1 1 calc R
H55B H 0.9311 0.1926 1.2302 0.105 Uiso 1 1 calc R
C56 C 0.9763(8) 0.1116(7) 1.3267(4) 0.071(3) Uani 1 1 d .
H56A H 0.9657 0.0500 1.3254 0.085 Uiso 1 1 calc R
H56B H 1.0474 0.1032 1.3162 0.085 Uiso 1 1 calc R
C57 C 1.0700(7) 0.2248(7) 1.3923(4) 0.066(2) Uani 1 1 d .
H57A H 1.1095 0.2301 1.4265 0.099 Uiso 1 1 calc R
H57B H 1.0336 0.2911 1.3654 0.099 Uiso 1 1 calc R
H57C H 1.1150 0.1848 1.3643 0.099 Uiso 1 1 calc R
C58 C 0.9965(6) 0.1768(5) 1.4241(4) 0.048(2) Uani 1 1 d .
C59 C 0.8939(6) 0.0933(6) 1.4383(4) 0.054(2) Uani 1 1 d .
C60 C 0.8289(8) 0.0390(7) 1.4342(5) 0.074(3) Uani 1 1 d .
H60 H 0.8257 0.0189 1.3953 0.089 Uiso 1 1 calc R
C61 C 0.7708(8) 0.0168(7) 1.4891(6) 0.078(3) Uani 1 1 d .
H61 H 0.7264 -0.0168 1.4866 0.093 Uiso 1 1 calc R
C62 C 0.7777(7) 0.0442(7) 1.5488(5) 0.067(3) Uani 1 1 d .
H62 H 0.7385 0.0278 1.5855 0.081 Uiso 1 1 calc R
C63 C 0.8419(6) 0.0950(6) 1.5535(4) 0.051(2) Uani 1 1 d .
H63 H 0.8474 0.1120 1.5933 0.062 Uiso 1 1 calc R
C64 C 0.8980(6) 0.1203(6) 1.4981(4) 0.047(2) Uani 1 1 d .

loop_
_atom_site_aniso_label
_atom_site_aniso_U_11
_atom_site_aniso_U_22
_atom_site_aniso_U_33
_atom_site_aniso_U_23
_atom_site_aniso_U_13
_atom_site_aniso_U_12
Cd1 0.0376(3) 0.0570(4) 0.0507(4) -0.0161(3) 0.0039(3) -0.0264(3)
Cd2 0.0414(4) 0.0628(4) 0.0422(3) -0.0123(3) 0.0041(3) -0.0337(3)
Cd3 0.0387(5) 0.0578(5) 0.0582(5) -0.0107(4) 0.0068(4) -0.0301(4)
Cd4 0.0330(5) 0.0479(5) 0.1192(9) -0.0286(5) 0.0090(5) -0.0228(4)
O1 0.030(3) 0.053(3) 0.096(5) -0.016(3) 0.002(3) -0.016(3)
O2 0.044(4) 0.065(4) 0.103(5) -0.034(4) 0.015(3) -0.039(3)
O3 0.082(5) 0.061(4) 0.046(3) -0.014(3) 0.013(3) -0.014(3)
O4 0.054(4) 0.108(5) 0.045(4) -0.009(4) 0.005(3) -0.011(4)
O5 0.104(7) 0.110(6) 0.082(5) -0.039(4) -0.003(5) 0.012(5)
O6 0.085(5) 0.073(4) 0.058(4) -0.014(3) 0.008(3) -0.039(4)
O7 0.036(3) 0.054(3) 0.054(3) -0.008(3) -0.002(3) -0.024(3)
O8 0.068(5) 0.119(6) 0.054(4) -0.002(4) 0.008(3) -0.062(4)
O9 0.046(4) 0.055(4) 0.087(4) -0.004(3) 0.001(3) -0.034(3)
O10 0.041(3) 0.059(4) 0.078(4) -0.012(3) 0.010(3) -0.028(3)
O11 0.099(5) 0.056(4) 0.048(3) -0.010(3) 0.017(3) -0.031(4)
O12 0.087(5) 0.089(4) 0.043(3) -0.023(3) 0.013(3) -0.059(4)
O13 0.037(3) 0.056(3) 0.070(4) -0.014(3) -0.005(3) -0.029(3)
O14 0.069(5) 0.109(5) 0.061(4) -0.005(4) 0.018(3) -0.063(4)
O15 0.29(2) 0.51(3) 0.155(13) 0.007(16) -0.019(14) 0.18(2)
O16 0.39(4) 1.19(9) 0.53(4) -0.56(5) 0.21(3) -0.29(4)
N1 0.043(4) 0.040(3) 0.044(4) -0.011(3) -0.001(3) -0.018(3)
N2 0.052(4) 0.043(4) 0.054(4) -0.014(3) -0.009(3) -0.010(3)
N3 0.046(4) 0.044(4) 0.048(4) -0.009(3) -0.010(3) -0.017(3)
N4 0.045(4) 0.049(4) 0.040(4) -0.011(3) -0.013(3) -0.020(3)
C1 0.051(6) 0.071(6) 0.053(5) -0.017(5) 0.008(5) -0.033(5)
C2 0.038(5) 0.056(5) 0.045(4) -0.015(4) 0.008(4) -0.023(4)
C3 0.038(5) 0.050(5) 0.077(6) -0.015(5) 0.002(4) -0.014(4)
C4 0.037(5) 0.052(5) 0.044(5) -0.002(4) -0.004(4) -0.009(4)
C5 0.034(4) 0.051(5) 0.052(5) -0.016(4) 0.000(4) -0.023(4)
C6 0.036(5) 0.072(6) 0.054(5) -0.011(4) 0.000(4) -0.008(4)
C7 0.043(5) 0.097(7) 0.045(5) -0.012(5) -0.004(4) -0.021(5)
C8 0.027(4) 0.044(4) 0.052(5) -0.006(4) 0.000(3) -0.015(3)
C9 0.040(4) 0.045(4) 0.044(4) -0.004(3) -0.008(4) -0.025(4)
C10 0.028(4) 0.047(4) 0.041(4) -0.002(3) -0.001(3) -0.019(3)
C11 0.027(4) 0.047(5) 0.067(6) -0.017(4) 0.001(4) -0.015(4)
C12 0.037(4) 0.059(5) 0.039(4) -0.010(4) 0.004(3) -0.022(4)
C13 0.039(5) 0.065(5) 0.051(5) -0.019(4) 0.001(4) -0.030(4)
C14 0.029(4) 0.042(4) 0.054(5) -0.007(4) 0.001(3) -0.019(3)
C15 0.024(4) 0.051(5) 0.052(5) -0.011(4) -0.005(3) -0.017(3)
C16 0.044(5) 0.061(5) 0.057(5) -0.001(4) -0.002(4) -0.028(4)
C17 0.027(4) 0.078(6) 0.052(5) 0.000(4) -0.004(4) -0.016(4)
C18 0.035(4) 0.051(5) 0.051(5) -0.014(4) -0.002(4) -0.016(4)
C19 0.051(5) 0.049(5) 0.073(6) 0.002(4) -0.003(5) -0.030(4)
C20 0.029(4) 0.058(5) 0.066(6) -0.002(4) -0.002(4) -0.015(4)
C21 0.032(4) 0.052(5) 0.052(5) -0.017(4) 0.001(4) -0.018(4)
C22 0.034(4) 0.041(4) 0.064(5) -0.006(4) -0.006(4) -0.021(4)
C23 0.031(4) 0.053(5) 0.056(5) -0.015(4) 0.001(4) -0.027(4)
C24 0.028(4) 0.052(5) 0.061(5) -0.014(4) 0.000(4) -0.009(4)
C25 0.030(4) 0.042(4) 0.061(5) -0.010(4) -0.011(4) -0.019(3)
C26 0.034(4) 0.048(4) 0.054(5) -0.023(4) 0.007(4) -0.022(4)
C27 0.042(5) 0.079(6) 0.087(7) -0.042(5) 0.020(5) -0.030(5)
C28 0.030(4) 0.070(6) 0.083(6) -0.040(5) 0.007(4) -0.023(4)
C29 0.025(4) 0.039(4) 0.047(4) -0.005(3) -0.005(3) -0.015(3)
C30 0.042(5) 0.085(6) 0.040(4) -0.022(4) 0.004(4) -0.038(5)
C31 0.048(5) 0.072(6) 0.039(4) -0.021(4) 0.005(4) -0.029(4)
C32 0.029(4) 0.033(4) 0.046(4) 0.000(3) 0.001(3) -0.015(3)
C33 0.038(5) 0.046(5) 0.060(5) -0.014(4) 0.013(4) -0.022(4)
C34 0.032(4) 0.040(4) 0.042(4) -0.007(3) -0.004(3) -0.016(3)
C35 0.033(4) 0.039(4) 0.039(4) -0.006(3) -0.003(3) -0.016(3)
C36 0.034(4) 0.038(4) 0.036(4) 0.000(3) -0.006(3) -0.021(3)
C37 0.053(5) 0.047(4) 0.051(5) -0.005(4) -0.002(4) -0.030(4)
C38 0.053(5) 0.053(5) 0.045(5) -0.011(4) 0.007(4) -0.035(4)
C39 0.027(4) 0.049(4) 0.043(4) -0.006(4) 0.006(3) -0.017(3)
C40 0.056(5) 0.042(4) 0.054(5) -0.007(4) 0.011(4) -0.034(4)
C41 0.057(5) 0.046(4) 0.043(4) -0.009(4) 0.007(4) -0.027(4)
C42 0.042(5) 0.058(5) 0.040(4) -0.003(4) -0.006(4) -0.025(4)
C43 0.054(6) 0.061(5) 0.059(5) -0.019(4) 0.007(4) -0.016(4)
C44 0.042(5) 0.043(4) 0.057(5) -0.016(4) 0.008(4) -0.015(4)
C45 0.027(4) 0.037(4) 0.064(5) -0.008(4) -0.012(4) -0.012(3)
C46 0.047(5) 0.047(5) 0.071(6) -0.015(4) 0.004(4) -0.027(4)
C47 0.047(5) 0.050(5) 0.077(6) -0.008(5) 0.012(5) -0.009(4)
C48 0.036(5) 0.061(6) 0.107(8) -0.019(6) 0.003(5) -0.023(4)
C49 0.058(6) 0.045(5) 0.081(7) -0.022(5) -0.019(5) -0.019(4)
C50 0.039(5) 0.041(4) 0.063(5) -0.012(4) -0.016(4) -0.011(4)
C51 0.068(7) 0.059(5) 0.056(5) -0.020(5) -0.004(5) -0.008(5)
C52 0.085(8) 0.074(6) 0.047(5) -0.008(5) -0.012(5) -0.016(6)
C53 0.067(7) 0.096(7) 0.058(6) -0.018(5) -0.013(5) -0.031(6)
C54 0.078(8) 0.082(7) 0.060(6) -0.001(5) -0.030(6) -0.014(6)
C55 0.095(9) 0.103(8) 0.061(6) -0.016(6) -0.018(6) -0.030(7)
C56 0.082(7) 0.087(7) 0.041(5) -0.025(5) 0.002(5) -0.022(6)
C57 0.071(7) 0.073(6) 0.055(5) -0.010(5) -0.001(5) -0.029(5)
C58 0.045(5) 0.039(4) 0.053(5) -0.008(4) -0.008(4) -0.007(4)
C59 0.045(5) 0.037(4) 0.072(6) -0.006(4) -0.027(5) -0.005(4)
C60 0.088(8) 0.056(6) 0.088(8) -0.026(5) -0.019(6) -0.025(6)
C61 0.073(7) 0.056(6) 0.111(9) -0.011(6) -0.018(7) -0.033(5)
C62 0.045(5) 0.068(6) 0.092(7) -0.021(5) 0.002(5) -0.023(5)
C63 0.047(5) 0.049(5) 0.057(5) -0.007(4) -0.007(4) -0.018(4)
C64 0.059(5) 0.043(4) 0.054(5) -0.020(4) -0.008(4) -0.030(4)

loop_
_atom_type_symbol
_atom_type_description
_atom_type_scat_dispersion_real
_atom_type_scat_dispersion_imag
_atom_type_scat_source
C C 0.0033 0.0016 'International Tables Vol C Tables 4.2.6.8 and 6.1.1.4'
H H 0.0000 0.0000 'International Tables Vol C Tables 4.2.6.8 and 6.1.1.4'
N N 0.0061 0.0033 'International Tables Vol C Tables 4.2.6.8 and 6.1.1.4'
O O 0.0106 0.0060 'International Tables Vol C Tables 4.2.6.8 and 6.1.1.4'
Cd Cd -0.8075 1.2024 'International Tables Vol C Tables 4.2.6.8 and 6.1.1.4'

loop_
_geom_angle_atom_site_label_1
_geom_angle_atom_site_label_2
_geom_angle_atom_site_label_3
_geom_angle
_geom_angle_site_symmetry_1
_geom_angle_site_symmetry_3
N1 Cd1 O2 106.0(2) . .
N1 Cd1 O4 116.0(2) . .
O2 Cd1 O4 136.9(2) . .
N1 Cd1 O13 90.51(19) . 1_655
O2 Cd1 O13 106.6(2) . 1_655
O4 Cd1 O13 83.1(2) . 1_655
N1 Cd1 O3 113.0(2) . .
O2 Cd1 O3 99.6(2) . .
O4 Cd1 O3 55.9(2) . .
O13 Cd1 O3 138.2(2) 1_655 .
N1 Cd1 O1 148.0(2) . .
O2 Cd1 O1 53.80(18) . .
O4 Cd1 O1 90.9(2) . .
O13 Cd1 O1 75.14(17) 1_655 .
O3 Cd1 O1 96.0(2) . .
N4 Cd2 O11 145.5(2) 1_554 1_655
N4 Cd2 O12 99.8(2) 1_554 1_655
O11 Cd2 O12 55.67(19) 1_655 1_655
N4 Cd2 O10 117.4(2) 1_554 1_655
O11 Cd2 O10 94.5(2) 1_655 1_655
O12 Cd2 O10 139.6(2) 1_655 1_655
N4 Cd2 O9 113.0(2) 1_554 1_655
O11 Cd2 O9 95.6(2) 1_655 1_655
O12 Cd2 O9 97.7(2) 1_655 1_655
O10 Cd2 O9 54.79(19) 1_655 1_655
N4 Cd2 O7 90.55(19) 1_554 .
O11 Cd2 O7 86.68(19) 1_655 .
O12 Cd2 O7 124.8(2) 1_655 .
O10 Cd2 O7 72.79(18) 1_655 .
O9 Cd2 O7 127.56(17) 1_655 .
N4 Cd2 C42 124.5(2) 1_554 1_655
O11 Cd2 C42 28.1(2) 1_655 1_655
O12 Cd2 C42 27.6(2) 1_655 1_655
O10 Cd2 C42 118.1(2) 1_655 1_655
O9 Cd2 C42 96.6(2) 1_655 1_655
O7 Cd2 C42 107.6(2) . 1_655
N4 Cd2 C21 118.8(2) 1_554 1_655
O11 Cd2 C21 95.5(2) 1_655 1_655
O12 Cd2 C21 119.8(2) 1_655 1_655
O10 Cd2 C21 27.8(2) 1_655 1_655
O9 Cd2 C21 27.00(19) 1_655 1_655
O7 Cd2 C21 100.6(2) . 1_655
C42 Cd2 C21 108.9(2) 1_655 1_655
O7 Cd3 O7 180.0(3) . 2_766
O7 Cd3 O6 91.1(2) . 2_766
O7 Cd3 O6 88.9(2) 2_766 2_766
O7 Cd3 O6 88.9(2) . .
O7 Cd3 O6 91.1(2) 2_766 .
O6 Cd3 O6 180.000(1) 2_766 .
O7 Cd3 O10 76.14(18) . 1_655
O7 Cd3 O10 103.86(18) 2_766 1_655
O6 Cd3 O10 89.7(2) 2_766 1_655
O6 Cd3 O10 90.3(2) . 1_655
O7 Cd3 O10 103.86(18) . 2_666
O7 Cd3 O10 76.14(18) 2_766 2_666
O6 Cd3 O10 90.3(2) 2_766 2_666
O6 Cd3 O10 89.7(2) . 2_666
O10 Cd3 O10 180.000(1) 1_655 2_666
O13 Cd4 O13 180.00(13) 2_557 1_655
O13 Cd4 O5 92.1(3) 2_557 .
O13 Cd4 O5 87.9(3) 1_655 .
O13 Cd4 O5 87.9(3) 2_557 2_657
O13 Cd4 O5 92.1(3) 1_655 2_657
O5 Cd4 O5 180.000(2) . 2_657
O13 Cd4 O1 98.91(19) 2_557 .
O13 Cd4 O1 81.09(19) 1_655 .
O5 Cd4 O1 85.9(2) . .
O5 Cd4 O1 94.1(2) 2_657 .
O13 Cd4 O1 81.09(19) 2_557 2_657
O13 Cd4 O1 98.91(19) 1_655 2_657
O5 Cd4 O1 94.1(2) . 2_657
O5 Cd4 O1 85.9(2) 2_657 2_657
O1 Cd4 O1 180.000(1) . 2_657
C22 O1 Cd4 135.2(6) . .
C22 O1 Cd1 85.9(4) . .
Cd4 O1 Cd1 96.87(18) . .
C22 O2 Cd1 99.6(5) . .
C1 O3 Cd1 89.0(5) . .
C1 O4 Cd1 93.2(5) . .
C11 O7 Cd3 124.6(5) . .
C11 O7 Cd2 117.8(4) . .
Cd3 O7 Cd2 102.71(19) . .
C21 O9 Cd2 91.6(5) . 1_455
C21 O10 Cd3 154.8(5) . 1_455
C21 O10 Cd2 93.6(4) . 1_455
Cd3 O10 Cd2 102.5(2) 1_455 1_455
C42 O11 Cd2 91.8(5) . 1_455
C42 O12 Cd2 91.7(5) . 1_455
C33 O13 Cd4 127.9(5) . 1_455
C33 O13 Cd1 122.1(5) . 1_455
Cd4 O13 Cd1 105.3(2) 1_455 1_455
C44 N1 C45 107.2(6) . .
C44 N1 Cd1 125.5(5) . .
C45 N1 Cd1 127.2(5) . .
C44 N2 C50 106.4(6) . .
C44 N2 C51 126.9(8) . .
C50 N2 C51 126.4(7) . .
C58 N3 C59 107.0(7) . .
C58 N3 C56 127.2(7) . .
C59 N3 C56 125.4(7) . .
C58 N4 C64 106.2(6) . .
C58 N4 Cd2 126.1(5) . 1_556
C64 N4 Cd2 127.6(5) . 1_556
O4 C1 O3 121.9(8) . .
O4 C1 C2 119.4(8) . .
O3 C1 C2 118.6(8) . .
C3 C2 C7 117.7(7) . .
C3 C2 C1 123.7(8) . .
C7 C2 C1 118.6(7) . .
C2 C3 C4 120.9(8) . .
C2 C3 H3 119.6 . .
C4 C3 H3 119.6 . .
C5 C4 C3 120.9(7) . .
C5 C4 H4 119.6 . .
C3 C4 H4 119.6 . .
C4 C5 C6 118.7(7) . .
C4 C5 C8 121.8(7) . .
C6 C5 C8 119.4(7) . .
C7 C6 C5 120.4(8) . .
C7 C6 H6 119.8 . .
C5 C6 H6 119.8 . .
C6 C7 C2 121.3(8) . .
C6 C7 H7 119.3 . .
C2 C7 H7 119.3 . .
C14 C8 C9 118.0(7) . .
C14 C8 C5 123.1(6) . .
C9 C8 C5 118.9(6) . .
C10 C9 C8 122.9(7) . .
C10 C9 H9 118.6 . .
C8 C9 H9 118.6 . .
C9 C10 C12 119.2(6) . .
C9 C10 C11 120.6(6) . .
C12 C10 C11 120.3(7) . .
O8 C11 O7 122.9(7) . .
O8 C11 C10 120.4(7) . .
O7 C11 C10 116.7(7) . .
C13 C12 C10 119.0(7) . .
C13 C12 H12 120.5 . .
C10 C12 H12 120.5 . .
C12 C13 C14 122.9(7) . .
C12 C13 H13 118.5 . .
C14 C13 H13 118.5 . .
C8 C14 C13 117.9(6) . .
C8 C14 C15 122.1(7) . .
C13 C14 C15 119.8(6) . .
C16 C15 C20 119.1(7) . .
C16 C15 C14 119.0(7) . .
C20 C15 C14 121.9(7) . .
C15 C16 C17 121.2(8) . .
C15 C16 H16 119.4 . .
C17 C16 H16 119.4 . .
C18 C17 C16 119.7(7) . .
C18 C17 H17 120.1 . .
C16 C17 H17 120.1 . .
C19 C18 C17 119.6(7) . .
C19 C18 C21 119.5(7) . .
C17 C18 C21 120.9(7) . .
C18 C19 C20 120.2(8) . .
C18 C19 H19 119.9 . .
C20 C19 H19 119.9 . .
C15 C20 C19 120.2(7) . .
C15 C20 H20 119.9 . .
C19 C20 H20 119.9 . .
O9 C21 O10 120.0(7) . .
O9 C21 C18 122.3(7) . .
O10 C21 C18 117.6(7) . .
O9 C21 Cd2 61.4(4) . 1_455
O10 C21 Cd2 58.7(4) . 1_455
C18 C21 Cd2 176.0(6) . 1_455
O2 C22 O1 120.6(7) . .
O2 C22 C23 118.9(7) . .
O1 C22 C23 120.5(6) . .
C28 C23 C24 118.9(7) . .
C28 C23 C22 121.0(6) . .
C24 C23 C22 120.1(7) . .
C25 C24 C23 121.0(7) . .
C25 C24 H24 119.5 . .
C23 C24 H24 119.5 . .
C24 C25 C26 121.5(6) . .
C24 C25 H25 119.2 . .
C26 C25 H25 119.2 . .
C27 C26 C25 117.0(7) . .
C27 C26 C29 121.1(6) . .
C25 C26 C29 121.8(6) . .
C26 C27 C28 121.6(7) . .
C26 C27 H27 119.2 . .
C28 C27 H27 119.2 . .
C23 C28 C27 120.0(7) . .
C23 C28 H28 120.0 . .
C27 C28 H28 120.0 . .
C30 C29 C35 119.1(6) . .
C30 C29 C26 118.5(6) . .
C35 C29 C26 122.3(6) . .
C31 C30 C29 121.0(7) . .
C31 C30 H30 119.5 . .
C29 C30 H30 119.5 . .
C30 C31 C32 120.3(7) . .
C30 C31 H31 119.9 . .
C32 C31 H31 119.9 . .
C34 C32 C31 119.8(7) . .
C34 C32 C33 119.3(6) . .
C31 C32 C33 120.8(7) . .
O14 C33 O13 124.3(7) . .
O14 C33 C32 119.3(7) . .
O13 C33 C32 116.3(7) . .
C32 C34 C35 120.8(6) . .
C32 C34 H34 119.6 . .
C35 C34 H34 119.6 . .
C29 C35 C34 119.0(6) . .
C29 C35 C36 123.2(6) . .
C34 C35 C36 117.8(6) . .
C41 C36 C37 118.2(7) . .
C41 C36 C35 121.3(6) . .
C37 C36 C35 120.5(6) . .
C38 C37 C36 121.4(7) . .
C38 C37 H37 119.3 . .
C36 C37 H37 119.3 . .
C39 C38 C37 120.6(7) . .
C39 C38 H38 119.7 . .
C37 C38 H38 119.7 . .
C38 C39 C40 117.9(7) . .
C38 C39 C42 120.9(7) . .
C40 C39 C42 121.2(6) . .
C41 C40 C39 122.4(7) . .
C41 C40 H40 118.8 . .
C39 C40 H40 118.8 . .
C40 C41 C36 119.5(7) . .
C40 C41 H41 120.2 . .
C36 C41 H41 120.2 . .
O12 C42 O11 120.7(7) . .
O12 C42 C39 119.6(7) . .
O11 C42 C39 119.6(7) . .
O12 C42 Cd2 60.7(4) . 1_455
O11 C42 Cd2 60.1(4) . 1_455
C39 C42 Cd2 179.6(5) . 1_455
C44 C43 H43A 109.5 . .
C44 C43 H43B 109.5 . .
H43A C43 H43B 109.5 . .
C44 C43 H43C 109.5 . .
H43A C43 H43C 109.5 . .
H43B C43 H43C 109.5 . .
N1 C44 N2 112.3(7) . .
N1 C44 C43 125.0(7) . .
N2 C44 C43 122.7(7) . .
C46 C45 N1 130.0(7) . .
C46 C45 C50 123.4(7) . .
N1 C45 C50 106.6(7) . .
C45 C46 C47 115.1(8) . .
C45 C46 H46 122.5 . .
C47 C46 H46 122.5 . .
C48 C47 C46 122.4(9) . .
C48 C47 H47 118.8 . .
C46 C47 H47 118.8 . .
C49 C48 C47 122.2(8) . .
C49 C48 H48 118.9 . .
C47 C48 H48 118.9 . .
C48 C49 C50 117.4(8) . .
C48 C49 H49 121.3 . .
C50 C49 H49 121.3 . .
N2 C50 C49 133.2(8) . .
N2 C50 C45 107.4(7) . .
C49 C50 C45 119.4(8) . .
N2 C51 C52 112.0(7) . .
N2 C51 H51A 109.2 . .
C52 C51 H51A 109.2 . .
N2 C51 H51B 109.2 . .
C52 C51 H51B 109.2 . .
H51A C51 H51B 107.9 . .
C53 C52 C51 115.9(8) . .
C53 C52 H52A 108.3 . .
C51 C52 H52A 108.3 . .
C53 C52 H52B 108.3 . .
C51 C52 H52B 108.3 . .
H52A C52 H52B 107.4 . .
C52 C53 C54 114.2(9) . .
C52 C53 H53A 108.7 . .
C54 C53 H53A 108.7 . .
C52 C53 H53B 108.7 . .
C54 C53 H53B 108.7 . .
H53A C53 H53B 107.6 . .
C55 C54 C53 115.7(9) . .
C55 C54 H54A 108.4 . .
C53 C54 H54A 108.4 . .
C55 C54 H54B 108.4 . .
C53 C54 H54B 108.4 . .
H54A C54 H54B 107.4 . .
C54 C55 C56 117.5(9) . .
C54 C55 H55A 107.9 . .
C56 C55 H55A 107.9 . .
C54 C55 H55B 107.9 . .
C56 C55 H55B 107.9 . .
H55A C55 H55B 107.2 . .
N3 C56 C55 109.9(8) . .
N3 C56 H56A 109.7 . .
C55 C56 H56A 109.7 . .
N3 C56 H56B 109.7 . .
C55 C56 H56B 109.7 . .
H56A C56 H56B 108.2 . .
C58 C57 H57A 109.5 . .
C58 C57 H57B 109.5 . .
H57A C57 H57B 109.5 . .
C58 C57 H57C 109.5 . .
H57A C57 H57C 109.5 . .
H57B C57 H57C 109.5 . .
N4 C58 N3 111.5(7) . .
N4 C58 C57 124.5(7) . .
N3 C58 C57 124.1(7) . .
N3 C59 C64 108.6(7) . .
N3 C59 C60 132.5(9) . .
C64 C59 C60 118.8(9) . .
C61 C60 C59 118.7(9) . .
C61 C60 H60 120.6 . .
C59 C60 H60 120.6 . .
C60 C61 C62 120.9(9) . .
C60 C61 H61 119.6 . .
C62 C61 H61 119.6 . .
C63 C62 C61 120.7(9) . .
C63 C62 H62 119.7 . .
C61 C62 H62 119.7 . .
C64 C63 C62 118.8(8) . .
C64 C63 H63 120.6 . .
C62 C63 H63 120.6 . .
N4 C64 C63 131.3(7) . .
N4 C64 C59 106.6(7) . .
C63 C64 C59 122.1(8) . .

loop_
_geom_bond_atom_site_label_1
_geom_bond_atom_site_label_2
_geom_bond_distance
_geom_bond_site_symmetry_2
Cd1 N1 2.219(5) .
Cd1 O2 2.237(5) .
Cd1 O4 2.274(6) .
Cd1 O13 2.346(5) 1_655
Cd1 O3 2.376(6) .
Cd1 O1 2.519(5) .
Cd2 N4 2.205(5) 1_554
Cd2 O11 2.311(5) 1_655
Cd2 O12 2.323(5) 1_655
Cd2 O10 2.331(5) 1_655
Cd2 O9 2.392(5) 1_655
Cd2 O7 2.428(5) .
Cd2 C42 2.664(8) 1_655
Cd2 C21 2.724(7) 1_655
Cd3 O7 2.236(5) .
Cd3 O7 2.236(5) 2_766
Cd3 O6 2.264(6) 2_766
Cd3 O6 2.264(6) .
Cd3 O10 2.342(6) 1_655
Cd3 O10 2.342(6) 2_666
Cd4 O13 2.228(5) 2_557
Cd4 O13 2.228(5) 1_655
Cd4 O5 2.269(7) .
Cd4 O5 2.269(7) 2_657
Cd4 O1 2.338(5) .
Cd4 O1 2.338(5) 2_657
O1 C22 1.253(9) .
O2 C22 1.241(8) .
O3 C1 1.237(10) .
O4 C1 1.258(10) .
O7 C11 1.288(9) .
O8 C11 1.248(9) .
O9 C21 1.237(8) .
O9 Cd2 2.392(5) 1_455
O10 C21 1.273(9) .
O10 Cd3 2.342(6) 1_455
O10 Cd2 2.331(5) 1_455
O11 C42 1.254(9) .
O11 Cd2 2.311(5) 1_455
O12 C42 1.236(9) .
O12 Cd2 2.323(5) 1_455
O13 C33 1.274(9) .
O13 Cd4 2.228(5) 1_455
O13 Cd1 2.346(5) 1_455
O14 C33 1.212(9) .
N1 C44 1.329(9) .
N1 C45 1.395(9) .
N2 C44 1.350(9) .
N2 C50 1.388(10) .
N2 C51 1.450(10) .
N3 C58 1.338(9) .
N3 C59 1.338(10) .
N3 C56 1.453(9) .
N4 C58 1.345(10) .
N4 C64 1.377(9) .
N4 Cd2 2.205(5) 1_556
C1 C2 1.489(10) .
C2 C3 1.366(10) .
C2 C7 1.403(11) .
C3 C4 1.392(10) .
C3 H3 0.9300 .
C4 C5 1.355(10) .
C4 H4 0.9300 .
C5 C6 1.397(10) .
C5 C8 1.505(10) .
C6 C7 1.352(11) .
C6 H6 0.9300 .
C7 H7 0.9300 .
C8 C14 1.394(9) .
C8 C9 1.398(9) .
C9 C10 1.354(9) .
C9 H9 0.9300 .
C10 C12 1.376(9) .
C10 C11 1.498(9) .
C12 C13 1.366(9) .
C12 H12 0.9300 .
C13 C14 1.390(10) .
C13 H13 0.9300 .
C14 C15 1.504(9) .
C15 C16 1.375(10) .
C15 C20 1.388(10) .
C16 C17 1.376(10) .
C16 H16 0.9300 .
C17 C18 1.391(10) .
C17 H17 0.9300 .
C18 C19 1.380(10) .
C18 C21 1.491(10) .
C19 C20 1.387(10) .
C19 H19 0.9300 .
C20 H20 0.9300 .
C21 Cd2 2.724(7) 1_455
C22 C23 1.497(9) .
C23 C28 1.365(10) .
C23 C24 1.381(9) .
C24 C25 1.370(9) .
C24 H24 0.9300 .
C25 C26 1.385(10) .
C25 H25 0.9300 .
C26 C27 1.387(9) .
C26 C29 1.484(9) .
C27 C28 1.396(10) .
C27 H27 0.9300 .
C28 H28 0.9300 .
C29 C30 1.387(10) .
C29 C35 1.412(9) .
C30 C31 1.371(10) .
C30 H30 0.9300 .
C31 C32 1.391(9) .
C31 H31 0.9300 .
C32 C34 1.372(9) .
C32 C33 1.530(9) .
C34 C35 1.400(9) .
C34 H34 0.9300 .
C35 C36 1.490(9) .
C36 C41 1.380(9) .
C36 C37 1.388(9) .
C37 C38 1.385(10) .
C37 H37 0.9300 .
C38 C39 1.359(9) .
C38 H38 0.9300 .
C39 C40 1.390(9) .
C39 C42 1.490(10) .
C40 C41 1.377(10) .
C40 H40 0.9300 .
C41 H41 0.9300 .
C42 Cd2 2.664(8) 1_455
C43 C44 1.508(10) .
C43 H43A 0.9600 .
C43 H43B 0.9600 .
C43 H43C 0.9600 .
C45 C46 1.360(11) .
C45 C50 1.412(10) .
C46 C47 1.368(11) .
C46 H46 0.9300 .
C47 C48 1.396(12) .
C47 H47 0.9300 .
C48 C49 1.337(12) .
C48 H48 0.9300 .
C49 C50 1.384(11) .
C49 H49 0.9300 .
C51 C52 1.533(11) .
C51 H51A 0.9700 .
C51 H51B 0.9700 .
C52 C53 1.486(12) .
C52 H52A 0.9700 .
C52 H52B 0.9700 .
C53 C54 1.501(13) .
C53 H53A 0.9700 .
C53 H53B 0.9700 .
C54 C55 1.456(13) .
C54 H54A 0.9700 .
C54 H54B 0.9700 .
C55 C56 1.531(12) .
C55 H55A 0.9700 .
C55 H55B 0.9700 .
C56 H56A 0.9700 .
C56 H56B 0.9700 .
C57 C58 1.467(11) .
C57 H57A 0.9600 .
C57 H57B 0.9600 .
C57 H57C 0.9600 .
C59 C64 1.395(10) .
C59 C60 1.423(12) .
C60 C61 1.377(13) .
C60 H60 0.9300 .
C61 C62 1.406(13) .
C61 H61 0.9300 .
C62 C63 1.374(11) .
C62 H62 0.9300 .
C63 C64 1.379(11) .
C63 H63 0.9300 .

loop_
_geom_torsion_atom_site_label_1
_geom_torsion_atom_site_label_2
_geom_torsion_atom_site_label_3
_geom_torsion_atom_site_label_4
_geom_torsion
_geom_torsion_site_symmetry_1
_geom_torsion_site_symmetry_4
O13 Cd4 O1 C22 98.3(7) 2_557 .
O13 Cd4 O1 C22 -81.7(7) 1_655 .
O5 Cd4 O1 C22 -170.1(7) . .
O5 Cd4 O1 C22 9.9(7) 2_657 .
O1 Cd4 O1 C22 -57(100) 2_657 .
O13 Cd4 O1 Cd1 -170.56(19) 2_557 .
O13 Cd4 O1 Cd1 9.44(19) 1_655 .
O5 Cd4 O1 Cd1 -79.0(3) . .
O5 Cd4 O1 Cd1 101.0(3) 2_657 .
O1 Cd4 O1 Cd1 34(100) 2_657 .
N1 Cd1 O1 C22 59.9(6) . .
O2 Cd1 O1 C22 1.8(4) . .
O4 Cd1 O1 C22 -151.5(5) . .
O13 Cd1 O1 C22 125.9(5) 1_655 .
O3 Cd1 O1 C22 -95.7(5) . .
N1 Cd1 O1 Cd4 -75.1(4) . .
O2 Cd1 O1 Cd4 -133.3(3) . .
O4 Cd1 O1 Cd4 73.5(2) . .
O13 Cd1 O1 Cd4 -9.16(19) 1_655 .
O3 Cd1 O1 Cd4 129.2(2) . .
N1 Cd1 O2 C22 -153.9(5) . .
O4 Cd1 O2 C22 39.3(6) . .
O13 Cd1 O2 C22 -58.4(5) 1_655 .
O3 Cd1 O2 C22 88.7(5) . .
O1 Cd1 O2 C22 -1.8(5) . .
N1 Cd1 O3 C1 105.1(5) . .
O2 Cd1 O3 C1 -142.8(5) . .
O4 Cd1 O3 C1 -1.6(5) . .
O13 Cd1 O3 C1 -14.1(6) 1_655 .
O1 Cd1 O3 C1 -88.6(5) . .
N1 Cd1 O4 C1 -99.6(5) . .
O2 Cd1 O4 C1 66.2(6) . .
O13 Cd1 O4 C1 173.2(5) 1_655 .
O3 Cd1 O4 C1 1.6(5) . .
O1 Cd1 O4 C1 98.3(5) . .
O7 Cd3 O7 C11 -111(100) 2_766 .
O6 Cd3 O7 C11 -29.7(6) 2_766 .
O6 Cd3 O7 C11 150.3(6) . .
O10 Cd3 O7 C11 -119.1(6) 1_655 .
O10 Cd3 O7 C11 60.9(6) 2_666 .
O7 Cd3 O7 Cd2 27(100) 2_766 .
O6 Cd3 O7 Cd2 107.7(2) 2_766 .
O6 Cd3 O7 Cd2 -72.3(2) . .
O10 Cd3 O7 Cd2 18.31(19) 1_655 .
O10 Cd3 O7 Cd2 -161.69(19) 2_666 .
N4 Cd2 O7 C11 3.6(5) 1_554 .
O11 Cd2 O7 C11 -142.0(5) 1_655 .
O12 Cd2 O7 C11 -98.7(5) 1_655 .
O10 Cd2 O7 C11 122.2(5) 1_655 .
O9 Cd2 O7 C11 123.5(5) 1_655 .
C42 Cd2 O7 C11 -123.1(5) 1_655 .
C21 Cd2 O7 C11 123.0(5) 1_655 .
N4 Cd2 O7 Cd3 -137.4(2) 1_554 .
O11 Cd2 O7 Cd3 77.1(2) 1_655 .
O12 Cd2 O7 Cd3 120.3(2) 1_655 .
O10 Cd2 O7 Cd3 -18.72(19) 1_655 .
O9 Cd2 O7 Cd3 -17.4(3) 1_655 .
C42 Cd2 O7 Cd3 96.0(2) 1_655 .
C21 Cd2 O7 Cd3 -17.9(2) 1_655 .
O2 Cd1 N1 C44 34.1(6) . .
O4 Cd1 N1 C44 -155.9(6) . .
O13 Cd1 N1 C44 -73.3(6) 1_655 .
O3 Cd1 N1 C44 142.2(6) . .
O1 Cd1 N1 C44 -11.4(8) . .
O2 Cd1 N1 C45 -148.8(6) . .
O4 Cd1 N1 C45 21.1(6) . .
O13 Cd1 N1 C45 103.7(6) 1_655 .
O3 Cd1 N1 C45 -40.7(6) . .
O1 Cd1 N1 C45 165.7(5) . .
Cd1 O4 C1 O3 -2.9(9) . .
Cd1 O4 C1 C2 -179.6(6) . .
Cd1 O3 C1 O4 2.8(9) . .
Cd1 O3 C1 C2 179.5(6) . .
O4 C1 C2 C3 162.6(8) . .
O3 C1 C2 C3 -14.2(12) . .
O4 C1 C2 C7 -17.1(12) . .
O3 C1 C2 C7 166.1(8) . .
C7 C2 C3 C4 1.8(11) . .
C1 C2 C3 C4 -177.8(7) . .
C2 C3 C4 C5 -2.7(12) . .
C3 C4 C5 C6 1.3(11) . .
C3 C4 C5 C8 -176.4(6) . .
C4 C5 C6 C7 0.8(12) . .
C8 C5 C6 C7 178.6(7) . .
C5 C6 C7 C2 -1.7(13) . .
C3 C2 C7 C6 0.4(13) . .
C1 C2 C7 C6 -180.0(8) . .
C4 C5 C8 C14 -54.9(10) . .
C6 C5 C8 C14 127.4(8) . .
C4 C5 C8 C9 122.8(8) . .
C6 C5 C8 C9 -54.9(10) . .
C14 C8 C9 C10 3.0(11) . .
C5 C8 C9 C10 -174.8(7) . .
C8 C9 C10 C12 -4.2(11) . .
C8 C9 C10 C11 174.6(7) . .
Cd3 O7 C11 O8 20.5(11) . .
Cd2 O7 C11 O8 -111.2(8) . .
Cd3 O7 C11 C10 -156.8(5) . .
Cd2 O7 C11 C10 71.4(7) . .
C9 C10 C11 O8 -163.5(8) . .
C12 C10 C11 O8 15.2(11) . .
C9 C10 C11 O7 13.8(10) . .
C12 C10 C11 O7 -167.4(7) . .
C9 C10 C12 C13 3.3(11) . .
C11 C10 C12 C13 -175.5(7) . .
C10 C12 C13 C14 -1.5(12) . .
C9 C8 C14 C13 -1.1(10) . .
C5 C8 C14 C13 176.6(7) . .
C9 C8 C14 C15 -175.5(7) . .
C5 C8 C14 C15 2.2(11) . .
C12 C13 C14 C8 0.4(12) . .
C12 C13 C14 C15 175.0(7) . .
C8 C14 C15 C16 122.0(8) . .
C13 C14 C15 C16 -52.3(10) . .
C8 C14 C15 C20 -59.6(10) . .
C13 C14 C15 C20 126.1(8) . .
C20 C15 C16 C17 2.8(12) . .
C14 C15 C16 C17 -178.7(7) . .
C15 C16 C17 C18 -1.7(12) . .
C16 C17 C18 C19 -0.3(12) . .
C16 C17 C18 C21 -178.6(7) . .
C17 C18 C19 C20 1.2(12) . .
C21 C18 C19 C20 179.5(7) . .
C16 C15 C20 C19 -2.0(12) . .
C14 C15 C20 C19 179.7(7) . .
C18 C19 C20 C15 0.0(13) . .
Cd2 O9 C21 O10 -0.8(7) 1_455 .
Cd2 O9 C21 C18 -178.1(6) 1_455 .
Cd3 O10 C21 O9 130.7(10) 1_455 .
Cd2 O10 C21 O9 0.8(8) 1_455 .
Cd3 O10 C21 C18 -51.9(15) 1_455 .
Cd2 O10 C21 C18 178.3(6) 1_455 .
Cd3 O10 C21 Cd2 129.8(12) 1_455 1_455
C19 C18 C21 O9 -13.9(11) . .
C17 C18 C21 O9 164.4(8) . .
C19 C18 C21 O10 168.7(7) . .
C17 C18 C21 O10 -13.0(11) . .
C19 C18 C21 Cd2 -170(7) . 1_455
C17 C18 C21 Cd2 9(8) . 1_455
Cd1 O2 C22 O1 3.4(9) . .
Cd1 O2 C22 C23 -176.7(6) . .
Cd4 O1 C22 O2 92.7(9) . .
Cd1 O1 C22 O2 -3.0(8) . .
Cd4 O1 C22 C23 -87.2(9) . .
Cd1 O1 C22 C23 177.1(7) . .
O2 C22 C23 C28 -8.5(12) . .
O1 C22 C23 C28 171.4(8) . .
O2 C22 C23 C24 170.3(7) . .
O1 C22 C23 C24 -9.8(12) . .
C28 C23 C24 C25 -0.5(12) . .
C22 C23 C24 C25 -179.3(7) . .
C23 C24 C25 C26 0.2(12) . .
C24 C25 C26 C27 0.8(12) . .
C24 C25 C26 C29 -176.4(7) . .
C25 C26 C27 C28 -1.6(13) . .
C29 C26 C27 C28 175.7(8) . .
C24 C23 C28 C27 -0.2(13) . .
C22 C23 C28 C27 178.6(8) . .
C26 C27 C28 C23 1.3(14) . .
C27 C26 C29 C30 -50.3(11) . .
C25 C26 C29 C30 126.8(8) . .
C27 C26 C29 C35 132.8(8) . .
C25 C26 C29 C35 -50.1(11) . .
C35 C29 C30 C31 1.7(12) . .
C26 C29 C30 C31 -175.3(7) . .
C29 C30 C31 C32 -2.4(12) . .
C30 C31 C32 C34 1.2(11) . .
C30 C31 C32 C33 179.8(7) . .
Cd4 O13 C33 O14 -40.7(11) 1_455 .
Cd1 O13 C33 O14 111.2(8) 1_455 .
Cd4 O13 C33 C32 134.5(5) 1_455 .
Cd1 O13 C33 C32 -73.7(7) 1_455 .
C34 C32 C33 O14 162.6(7) . .
C31 C32 C33 O14 -16.0(11) . .
C34 C32 C33 O13 -12.9(10) . .
C31 C32 C33 O13 168.5(7) . .
C31 C32 C34 C35 0.8(10) . .
C33 C32 C34 C35 -177.8(6) . .
C30 C29 C35 C34 0.2(10) . .
C26 C29 C35 C34 177.2(6) . .
C30 C29 C35 C36 179.6(7) . .
C26 C29 C35 C36 -3.5(10) . .
C32 C34 C35 C29 -1.5(10) . .
C32 C34 C35 C36 179.1(6) . .
C29 C35 C36 C41 -52.5(10) . .
C34 C35 C36 C41 126.8(7) . .
C29 C35 C36 C37 128.7(8) . .
C34 C35 C36 C37 -52.0(10) . .
C41 C36 C37 C38 0.6(11) . .
C35 C36 C37 C38 179.5(7) . .
C36 C37 C38 C39 -0.8(12) . .
C37 C38 C39 C40 0.5(11) . .
C37 C38 C39 C42 -178.7(7) . .
C38 C39 C40 C41 0.0(12) . .
C42 C39 C40 C41 179.1(7) . .
C39 C40 C41 C36 -0.1(12) . .
C37 C36 C41 C40 -0.1(11) . .
C35 C36 C41 C40 -179.0(7) . .
Cd2 O12 C42 O11 3.4(8) 1_455 .
Cd2 O12 C42 C39 -179.6(6) 1_455 .
Cd2 O11 C42 O12 -3.4(8) 1_455 .
Cd2 O11 C42 C39 179.6(6) 1_455 .
C38 C39 C42 O12 -3.8(11) . .
C40 C39 C42 O12 177.0(7) . .
C38 C39 C42 O11 173.2(7) . .
C40 C39 C42 O11 -6.0(11) . .
C38 C39 C42 Cd2 -130(100) . 1_455
C40 C39 C42 Cd2 51(100) . 1_455
C45 N1 C44 N2 1.3(9) . .
Cd1 N1 C44 N2 178.8(5) . .
C45 N1 C44 C43 -178.1(7) . .
Cd1 N1 C44 C43 -0.6(11) . .
C50 N2 C44 N1 -0.5(9) . .
C51 N2 C44 N1 174.6(7) . .
C50 N2 C44 C43 178.9(7) . .
C51 N2 C44 C43 -6.0(12) . .
C44 N1 C45 C46 179.5(8) . .
Cd1 N1 C45 C46 2.0(11) . .
C44 N1 C45 C50 -1.5(8) . .
Cd1 N1 C45 C50 -179.0(5) . .
N1 C45 C46 C47 177.3(7) . .
C50 C45 C46 C47 -1.5(12) . .
C45 C46 C47 C48 2.5(12) . .
C46 C47 C48 C49 -3.6(14) . .
C47 C48 C49 C50 3.4(13) . .
C44 N2 C50 C49 178.0(8) . .
C51 N2 C50 C49 2.9(14) . .
C44 N2 C50 C45 -0.5(8) . .
C51 N2 C50 C45 -175.6(7) . .
C48 C49 C50 N2 179.3(8) . .
C48 C49 C50 C45 -2.4(12) . .
C46 C45 C50 N2 -179.7(7) . .
N1 C45 C50 N2 1.2(8) . .
C46 C45 C50 C49 1.6(12) . .
N1 C45 C50 C49 -177.5(7) . .
C44 N2 C51 C52 88.7(10) . .
C50 N2 C51 C52 -97.1(10) . .
N2 C51 C52 C53 71.7(10) . .
C51 C52 C53 C54 -179.0(8) . .
C52 C53 C54 C55 -177.0(8) . .
C53 C54 C55 C56 -179.4(8) . .
C58 N3 C56 C55 -89.5(10) . .
C59 N3 C56 C55 97.7(10) . .
C54 C55 C56 N3 -68.4(11) . .
C64 N4 C58 N3 2.2(8) . .
Cd2 N4 C58 N3 179.3(5) 1_556 .
C64 N4 C58 C57 -178.2(7) . .
Cd2 N4 C58 C57 -1.1(11) 1_556 .
C59 N3 C58 N4 -2.1(9) . .
C56 N3 C58 N4 -176.0(7) . .
C59 N3 C58 C57 178.3(7) . .
C56 N3 C58 C57 4.4(12) . .
C58 N3 C59 C64 1.2(9) . .
C56 N3 C59 C64 175.2(7) . .
C58 N3 C59 C60 178.7(9) . .
C56 N3 C59 C60 -7.3(14) . .
N3 C59 C60 C61 -176.0(9) . .
C64 C59 C60 C61 1.3(13) . .
C59 C60 C61 C62 -2.0(15) . .
C60 C61 C62 C63 0.8(15) . .
C61 C62 C63 C64 1.2(13) . .
C58 N4 C64 C63 -179.7(9) . .
Cd2 N4 C64 C63 3.3(13) 1_556 .
C58 N4 C64 C59 -1.4(8) . .
Cd2 N4 C64 C59 -178.4(5) 1_556 .
C62 C63 C64 N4 176.1(8) . .
C62 C63 C64 C59 -2.0(12) . .
N3 C59 C64 N4 0.1(9) . .
C60 C59 C64 N4 -177.7(7) . .
N3 C59 C64 C63 178.6(7) . .
C60 C59 C64 C63 0.7(12) . .

loop_
_platon_squeeze_void_nr
_platon_squeeze_void_average_x
_platon_squeeze_void_average_y
_platon_squeeze_void_average_z
_platon_squeeze_void_volume
_platon_squeeze_void_count_electrons
1 0.097 0.403 0.091 1097.6 15.6
2 0.055 0.110 0.171 7.6 -0.9
3 0.464 0.451 0.317 7.5 0.1
4 0.536 0.549 0.683 6.5 0.1
5 0.944 0.890 0.829 8.1 -0.7
